data_7049889
loop_
_publ_author_name
'Jo, Jin Hyoung'
'Kim, Hyun-Chul'
'Huh, Seong'
'Kim, Youngmee'
'Lee, Do Nam'

_publ_section_title
;
 Antibacterial activities of Cu-MOFs containing glutarates and bipyridyl
 ligands.
;
_journal_issue 23
_journal_name_full 'Dalton transactions (Cambridge, England : 2003)'
_journal_page_first 8084
_journal_page_last 8093
_journal_paper_doi 10.1039/c9dt00791a
_journal_volume 48
_journal_year 2019
_chemical_formula_sum 'C22 H22 Cu2 N2 O8'
_chemical_formula_weight 569.49
_space_group_crystal_system monoclinic
_space_group_IT_number 15
_space_group_name_Hall '-C 2yc'
_space_group_name_H-M_alt 'C 1 2/c 1'
_symmetry_space_group_name_Hall '-C 2yc'
_symmetry_space_group_name_H-M 'C 1 2/c 1'
_atom_sites_solution_hydrogens geom
_audit_creation_method SHELXL-2013
_audit_update_record
;
2019-03-27 deposited with the CCDC.    2019-04-11 downloaded from the CCDC.
;
_cell_angle_alpha 90
_cell_angle_beta 91.708(5)
_cell_angle_gamma 90
_cell_formula_units_Z 4
_cell_length_a 25.027(14)
_cell_length_b 13.234(8)
_cell_length_c 8.547(5)
_cell_measurement_reflns_used 2137
_cell_measurement_temperature 296(2)
_cell_measurement_theta_max 21.52
_cell_measurement_theta_min 2.93
_cell_volume 2830(3)
_computing_cell_refinement 'SAINT V8.34A (Bruker AXS Inc., 2013)'
_computing_data_collection 'Bruker Instrument Service v2013.12.0.0'
_computing_data_reduction 'SAINT V8.34A (Bruker AXS Inc., 2013)'
_computing_molecular_graphics 'Bruker SHELXTL'
_computing_publication_material 'Bruker SHELXTL'
_computing_structure_refinement 'SHELXL-2014 (Sheldrick, 2015)'
_computing_structure_solution 'SHELXS-97 (Sheldrick 2008)'
_diffrn_ambient_temperature 296(2)
_diffrn_measured_fraction_theta_full 0.999
_diffrn_measured_fraction_theta_max 0.993
_diffrn_measurement_device_type 'Bruker APEX-II CCD'
_diffrn_measurement_method '\f and \w scans'
_diffrn_radiation_type MoK\a
_diffrn_radiation_wavelength 0.71073
_diffrn_reflns_av_R_equivalents 0.0866
_diffrn_reflns_av_unetI/netI 0.0731
_diffrn_reflns_Laue_measured_fraction_full 0.999
_diffrn_reflns_Laue_measured_fraction_max 0.993
_diffrn_reflns_limit_h_max 33
_diffrn_reflns_limit_h_min -30
_diffrn_reflns_limit_k_max 17
_diffrn_reflns_limit_k_min -17
_diffrn_reflns_limit_l_max 11
_diffrn_reflns_limit_l_min -11
_diffrn_reflns_number 19188
_diffrn_reflns_point_group_measured_fraction_full 0.999
_diffrn_reflns_point_group_measured_fraction_max 0.993
_diffrn_reflns_theta_full 25.242
_diffrn_reflns_theta_max 28.749
_diffrn_reflns_theta_min 2.887
_exptl_absorpt_coefficient_mu 1.545
_exptl_absorpt_correction_T_max 0.969
_exptl_absorpt_correction_T_min 0.963
_exptl_absorpt_correction_type multi-scan
_exptl_absorpt_process_details 'SADABS V2012/1 (Bruker AXS Inc.)'
_exptl_crystal_colour blue
_exptl_crystal_density_diffrn 1.337
_exptl_crystal_description needle
_exptl_crystal_F_000 1160
_exptl_crystal_size_max 0.150
_exptl_crystal_size_mid 0.020
_exptl_crystal_size_min 0.020
_refine_diff_density_max 0.456
_refine_diff_density_min -0.572
_refine_diff_density_rms 0.089
_refine_ls_extinction_method none
_refine_ls_goodness_of_fit_ref 0.932
_refine_ls_hydrogen_treatment constr
_refine_ls_matrix_type full
_refine_ls_number_parameters 154
_refine_ls_number_reflns 3654
_refine_ls_number_restraints 0
_refine_ls_restrained_S_all 0.932
_refine_ls_R_factor_all 0.0697
_refine_ls_R_factor_gt 0.0422
_refine_ls_shift/su_max 0.000
_refine_ls_shift/su_mean 0.000
_refine_ls_structure_factor_coef Fsqd
_refine_ls_weighting_details 'w=1/[\s^2^(Fo^2^)+(0.0412P)^2^] where P=(Fo^2^+2Fc^2^)/3'
_refine_ls_weighting_scheme calc
_refine_ls_wR_factor_gt 0.0857
_refine_ls_wR_factor_ref 0.0933
_reflns_Friedel_coverage 0.000
_reflns_number_gt 2514
_reflns_number_total 3654
_reflns_threshold_expression 'I > 2\s(I)'
_cod_data_source_file c9dt00791a2.cif
_cod_data_source_block Cu2(glu)2(bpe)-3
_cod_depositor_comments 'Adding full bibliography for 7049887--7049890.cif.'
_cod_original_cell_volume 2829(3)
_cod_database_code 7049889
_shelx_space_group_comment
;
The symmetry employed for this shelxl refinement is uniquely defined
by the following loop, which should always be used as a source of
symmetry information in preference to the above space-group names.
They are only intended as comments.
;
_shelx_estimated_absorpt_t_min 0.801
_shelx_estimated_absorpt_t_max 0.970
_platon_squeeze_void_probe_radius 1.20
_shelxl_version_number 2013-4

loop_
_space_group_symop_operation_xyz
'x, y, z'
'-x, y, -z+1/2'
'x+1/2, y+1/2, z'
'-x+1/2, y+1/2, -z+1/2'
'-x, -y, -z'
'x, -y, z-1/2'
'-x+1/2, -y+1/2, -z'
'x+1/2, -y+1/2, z-1/2'

loop_
_atom_site_label
_atom_site_type_symbol
_atom_site_fract_x
_atom_site_fract_y
_atom_site_fract_z
_atom_site_U_iso_or_equiv
_atom_site_adp_type
_atom_site_occupancy
_atom_site_site_symmetry_order
_atom_site_calc_flag
_atom_site_refinement_flags_posn
_atom_site_refinement_flags_adp
C1 C 0.20471(11) 0.26620(18) 0.2624(3) 0.0193(6) Uani 1 1 d . .
C2 C 0.17885(12) 0.28968(19) 0.4163(3) 0.0235(6) Uani 1 1 d . .
H2A H 0.1868 0.2356 0.4900 0.028 Uiso 1 1 calc R U
H2B H 0.1404 0.2924 0.3995 0.028 Uiso 1 1 calc R U
C3 C 0.19832(12) 0.39014(19) 0.4868(3) 0.0244(6) Uani 1 1 d . .
H3A H 0.1802 0.4026 0.5837 0.029 Uiso 1 1 calc R U
H3B H 0.2364 0.3859 0.5108 0.029 Uiso 1 1 calc R U
C4 C 0.31255(13) -0.02193(19) 0.1265(3) 0.0286(7) Uani 1 1 d . .
H4A H 0.2976 -0.0387 0.2266 0.034 Uiso 1 1 calc R U
H4B H 0.3509 -0.0152 0.1429 0.034 Uiso 1 1 calc R U
C5 C 0.29023(12) 0.0790(2) 0.0735(3) 0.0221(6) Uani 1 1 d . .
C6 C 0.39839(13) 0.3179(2) 0.2535(4) 0.0327(7) Uani 1 1 d . .
H6 H 0.3988 0.2481 0.2413 0.039 Uiso 1 1 calc R U
C7 C 0.43794(13) 0.3617(2) 0.3477(4) 0.0347(7) Uani 1 1 d . .
H7 H 0.4641 0.3219 0.3965 0.042 Uiso 1 1 calc R U
C8 C 0.43801(12) 0.4664(2) 0.3685(3) 0.0289(7) Uani 1 1 d . .
C9 C 0.39719(12) 0.5201(2) 0.2937(4) 0.0379(8) Uani 1 1 d . .
H9 H 0.3952 0.5898 0.3050 0.045 Uiso 1 1 calc R U
C10 C 0.35950(12) 0.4697(2) 0.2024(4) 0.0343(8) Uani 1 1 d . .
H10 H 0.3323 0.5073 0.1542 0.041 Uiso 1 1 calc R U
C11 C 0.47941(12) 0.5198(2) 0.4639(4) 0.0365(8) Uani 1 1 d . .
H11 H 0.4755 0.5894 0.4730 0.044 Uiso 1 1 calc R U
Cu1 Cu 0.29427(2) 0.29458(2) 0.05515(4) 0.01778(10) Uani 1 1 d . .
N1 N 0.35977(9) 0.36973(17) 0.1793(3) 0.0243(5) Uani 1 1 d . .
O1 O 0.32374(8) 0.27622(15) -0.1552(2) 0.0310(5) Uani 1 1 d . .
O2 O 0.25266(8) 0.29129(14) 0.2480(2) 0.0274(4) Uani 1 1 d . .
O3 O 0.31905(8) 0.15555(13) 0.0998(2) 0.0286(5) Uani 1 1 d . .
O4 O 0.25602(8) 0.41871(12) -0.0123(2) 0.0292(5) Uani 1 1 d . .

loop_
_atom_site_aniso_label
_atom_site_aniso_U_11
_atom_site_aniso_U_22
_atom_site_aniso_U_33
_atom_site_aniso_U_23
_atom_site_aniso_U_13
_atom_site_aniso_U_12
C1 0.0260(16) 0.0149(12) 0.0170(14) 0.0009(10) 0.0001(12) -0.0006(11)
C2 0.0320(16) 0.0220(13) 0.0168(14) 0.0011(11) 0.0047(12) -0.0013(12)
C3 0.0353(18) 0.0225(13) 0.0155(14) -0.0014(10) 0.0017(13) -0.0021(12)
C4 0.0392(19) 0.0172(13) 0.0286(16) 0.0019(11) -0.0107(14) -0.0025(12)
C5 0.0274(16) 0.0254(14) 0.0135(14) -0.0006(11) 0.0021(12) 0.0021(12)
C6 0.0329(18) 0.0286(15) 0.0359(18) 0.0021(13) -0.0102(15) -0.0076(13)
C7 0.0290(18) 0.0389(18) 0.0353(18) 0.0007(14) -0.0116(14) -0.0048(14)
C8 0.0212(16) 0.0416(17) 0.0237(16) -0.0121(13) -0.0026(13) -0.0044(13)
C9 0.0285(18) 0.0321(16) 0.053(2) -0.0198(15) -0.0059(16) -0.0027(14)
C10 0.0245(17) 0.0316(16) 0.046(2) -0.0107(14) -0.0093(15) 0.0007(13)
C11 0.0318(19) 0.0420(19) 0.035(2) -0.0132(14) -0.0059(15) -0.0081(15)
Cu1 0.01845(18) 0.01717(16) 0.01752(18) -0.00195(13) -0.00264(12) -0.00328(15)
N1 0.0200(13) 0.0286(12) 0.0241(13) -0.0041(10) -0.0020(10) -0.0065(10)
O1 0.0289(12) 0.0400(12) 0.0240(11) -0.0097(9) 0.0022(9) -0.0143(9)
O2 0.0241(11) 0.0372(11) 0.0211(10) -0.0049(8) 0.0012(8) -0.0057(9)
O3 0.0270(11) 0.0170(9) 0.0413(12) -0.0014(9) -0.0085(10) -0.0008(8)
O4 0.0333(13) 0.0179(9) 0.0356(12) 0.0022(8) -0.0104(10) -0.0039(9)

loop_
_atom_type_symbol
_atom_type_description
_atom_type_scat_dispersion_real
_atom_type_scat_dispersion_imag
_atom_type_scat_source
C C 0.0033 0.0016 'International Tables Vol C Tables 4.2.6.8 and 6.1.1.4'
H H 0.0000 0.0000 'International Tables Vol C Tables 4.2.6.8 and 6.1.1.4'
N N 0.0061 0.0033 'International Tables Vol C Tables 4.2.6.8 and 6.1.1.4'
O O 0.0106 0.0060 'International Tables Vol C Tables 4.2.6.8 and 6.1.1.4'
Cu Cu 0.3201 1.2651 'International Tables Vol C Tables 4.2.6.8 and 6.1.1.4'

loop_
_geom_angle_atom_site_label_1
_geom_angle_atom_site_label_2
_geom_angle_atom_site_label_3
_geom_angle
_geom_angle_site_symmetry_1
_geom_angle_site_symmetry_3
O2 C1 O1 124.2(3) . 7
O2 C1 C2 117.7(2) . .
O1 C1 C2 118.1(2) 7 .
C1 C2 C3 112.3(2) . .
C1 C2 H2A 109.1 . .
C3 C2 H2A 109.1 . .
C1 C2 H2B 109.1 . .
C3 C2 H2B 109.1 . .
H2A C2 H2B 107.9 . .
C4 C3 C2 111.2(2) 4 .
C4 C3 H3A 109.4 4 .
C2 C3 H3A 109.4 . .
C4 C3 H3B 109.4 4 .
C2 C3 H3B 109.4 . .
H3A C3 H3B 108.0 . .
C5 C4 C3 115.1(2) . 4_545
C5 C4 H4A 108.5 . .
C3 C4 H4A 108.5 4_545 .
C5 C4 H4B 108.5 . .
C3 C4 H4B 108.5 4_545 .
H4A C4 H4B 107.5 . .
O4 C5 O3 124.8(2) 7 .
O4 C5 C4 118.3(2) 7 .
O3 C5 C4 116.9(2) . .
N1 C6 C7 124.0(3) . .
N1 C6 H6 118.0 . .
C7 C6 H6 118.0 . .
C6 C7 C8 119.2(3) . .
C6 C7 H7 120.4 . .
C8 C7 H7 120.4 . .
C9 C8 C7 116.9(3) . .
C9 C8 C11 120.3(3) . .
C7 C8 C11 122.9(3) . .
C10 C9 C8 119.8(3) . .
C10 C9 H9 120.1 . .
C8 C9 H9 120.1 . .
N1 C10 C9 123.7(3) . .
N1 C10 H10 118.1 . .
C9 C10 H10 118.1 . .
C11 C11 C8 127.1(4) 5_666 .
C11 C11 H11 116.5 5_666 .
C8 C11 H11 116.5 . .
O3 Cu1 O2 89.33(8) . .
O3 Cu1 O4 167.46(8) . .
O2 Cu1 O4 89.94(9) . .
O3 Cu1 O1 86.44(9) . .
O2 Cu1 O1 167.21(8) . .
O4 Cu1 O1 91.57(9) . .
O3 Cu1 N1 95.98(9) . .
O2 Cu1 N1 90.64(9) . .
O4 Cu1 N1 96.55(9) . .
O1 Cu1 N1 101.79(9) . .
O3 Cu1 Cu1 84.76(6) . 7
O2 Cu1 Cu1 80.31(7) . 7
O4 Cu1 Cu1 82.78(7) . 7
O1 Cu1 Cu1 87.28(6) . 7
N1 Cu1 Cu1 170.92(6) . 7
C6 N1 C10 116.5(2) . .
C6 N1 Cu1 121.67(19) . .
C10 N1 Cu1 121.25(19) . .
C1 O1 Cu1 119.48(18) 7 .
C1 O2 Cu1 128.09(18) . .
C5 O3 Cu1 122.66(18) . .
C5 O4 Cu1 124.98(17) 7 .

loop_
_geom_bond_atom_site_label_1
_geom_bond_atom_site_label_2
_geom_bond_distance
_geom_bond_site_symmetry_2
C1 O2 1.255(3) .
C1 O1 1.274(3) 7
C1 C2 1.515(4) .
C2 C3 1.533(3) .
C2 H2A 0.9700 .
C2 H2B 0.9700 .
C3 C4 1.533(4) 4
C3 H3A 0.9700 .
C3 H3B 0.9700 .
C4 C5 1.512(4) .
C4 C3 1.533(4) 4_545
C4 H4A 0.9700 .
C4 H4B 0.9700 .
C5 O4 1.256(3) 7
C5 O3 1.260(3) .
C6 N1 1.330(4) .
C6 C7 1.384(4) .
C6 H6 0.9300 .
C7 C8 1.397(4) .
C7 H7 0.9300 .
C8 C9 1.385(4) .
C8 C11 1.479(4) .
C9 C10 1.378(4) .
C9 H9 0.9300 .
C10 N1 1.337(3) .
C10 H10 0.9300 .
C11 C11 1.296(6) 5_666
C11 H11 0.9300 .
Cu1 O3 1.975(2) .
Cu1 O2 1.976(2) .
Cu1 O4 1.978(2) .
Cu1 O1 1.979(2) .
Cu1 N1 2.168(2) .
Cu1 Cu1 2.6581(13) 7
O1 C1 1.274(3) 7
O4 C5 1.256(3) 7

loop_
_platon_squeeze_void_nr
_platon_squeeze_void_average_x
_platon_squeeze_void_average_y
_platon_squeeze_void_average_z
_platon_squeeze_void_volume
_platon_squeeze_void_count_electrons
_platon_squeeze_void_content
1 0.500 0.000 -0.018 393 118 ' '
2 0.000 0.500 -0.026 393 118 ' '
